data_7158373
loop_
_publ_author_name
'Milyutin, Constantine V.'
'Galimova, Renata D.'
'Komogortsev, Andrey N.'
'Lichitskii, Boris V.'
'Melekhina, Valeriya G.'
'Migulin, Vasily A.'
'Fakhrutdinov, Artem N.'
'Minyaev, Mikhail E.'

_publ_section_title
;
 Photoinduced assembly of the
 3,4,4a,7a-tetrahydro-1<i>H</i>-cyclopenta[<i>b</i>]pyridine-2,7-dione
 core on the basis of allomaltol derivatives.
;
_journal_issue 45
_journal_name_full 'Organic &amp; biomolecular chemistry'
_journal_page_first 9975
_journal_page_last 9985
_journal_paper_doi 10.1039/d1ob01871j
_journal_volume 19
_journal_year 2021
_chemical_formula_moiety 'C15 H14 Br N O4'
_chemical_formula_sum 'C15 H14 Br N O4'
_chemical_formula_weight 352.18
_space_group_crystal_system monoclinic
_space_group_IT_number 14
_space_group_name_Hall '-P 2ybc'
_space_group_name_H-M_alt 'P 1 21/c 1'
_atom_sites_solution_hydrogens difmap
_atom_sites_solution_primary direct
_atom_sites_solution_secondary difmap
_audit_creation_date 2021-07-27
_audit_creation_method
;
Olex2 1.3
(compiled 2020.11.12 svn.r5f609507 for OlexSys, GUI svn.r6272)
;
_audit_update_record
;
2021-09-20 deposited with the CCDC.	2021-11-01 downloaded from the CCDC.
;
_cell_angle_alpha 90
_cell_angle_beta 110.1997(10)
_cell_angle_gamma 90
_cell_formula_units_Z 4
_cell_length_a 6.70863(6)
_cell_length_b 31.0104(3)
_cell_length_c 6.93722(7)
_cell_measurement_reflns_used 13015
_cell_measurement_temperature 100.01(10)
_cell_measurement_theta_max 78.7000
_cell_measurement_theta_min 2.8420
_cell_volume 1354.44(2)
_computing_cell_refinement 'CrysAlisPro 1.171.41.106a (Rigaku OD, 2021)'
_computing_data_collection 'CrysAlisPro 1.171.41.106a (Rigaku OD, 2021)'
_computing_data_reduction 'CrysAlisPro 1.171.41.106a (Rigaku OD, 2021)'
_computing_molecular_graphics 'Olex2 1.3 (Dolomanov et al., 2009)'
_computing_publication_material 'Olex2 1.3 (Dolomanov et al., 2009)'
_computing_structure_refinement 'XL  (Sheldrick, 2008)'
_computing_structure_solution 'SHELXT, SHELXS-2013 (Sheldrick, Acta Cryst., 2015, A71, 3-8)'
_diffrn_ambient_environment N~2~
_diffrn_ambient_temperature 100.01(10)
_diffrn_detector 'Hybrid Pixel Array Detector'
_diffrn_detector_area_resol_mean 10.0000
_diffrn_detector_type HyPix
_diffrn_measured_fraction_theta_full 1.000
_diffrn_measured_fraction_theta_max 0.989
_diffrn_measurement_details
;
List of Runs (angles in degrees, time in seconds):

  # Type    Start    End  Width  t~exp~   \w     \q     \k     \f   Frames
#--------------------------------------------------------------------------
  1  \w    103.00 175.90   0.30    0.50    --  111.50  45.00  90.00  243
  2  \w    101.00 170.90   0.30    0.50    --  111.50  45.00 -30.00  233
  3  \w    146.00 176.00   0.30    0.50    --  111.50  45.00 -60.00  100
  4  \w    112.00 142.00   0.30    0.50    --  111.50  45.00 -60.00  100
  5  \w    107.00 140.00   0.30    0.50    --  111.50  45.00 -90.00  110
  6  \w    -26.00  25.00   0.30    0.50    --  -48.76  19.00  90.00  170
  7  \w    -26.00  25.00   0.30    0.50    --  -48.76  19.00 -30.00  170
  8  \w    -51.00 -18.00   0.30    0.50    --  -90.00  45.00 -60.00  110
  9  \w    -51.00 -18.00   0.30    0.50    --  -90.00  45.00 -90.00  110
 10  \w    -26.00  25.00   0.30    0.50    --  -48.76  19.00-180.00  170
 11  \w     45.00 106.20   0.30    0.50    --   48.76-144.00-107.00  204
 12  \w     45.00 124.20   0.30    0.50    --  111.50-144.00-107.00  264
 13  \w     43.00  92.20   0.30    0.50    --  111.50-138.00 -50.92  164
 14  \w     40.00 112.00   0.30    0.50    --  111.50-127.00  60.00  240
 15  \w     41.00  66.20   0.30    0.50    --  111.50-110.00  92.30   84
 16  \w     82.00 107.20   0.30    0.50    --  111.50-110.00  92.30   84
 17  \w     78.00 105.00   0.30    0.50    --  111.50-125.00  90.00   90
 18  \w     79.00 104.80   0.30    0.50    --  111.50-104.00 125.59   86
 19  \w     61.00 107.20   0.30    0.50    --  111.50-110.00 106.58  154
 20  \w     41.00 103.10   0.30    0.50    --  111.50 -95.00 120.00  207
 21  \w     55.00 106.00   0.30    0.50    --  111.50-106.00 167.12  170
 22  \w     36.00  96.00   0.30    0.50    --   48.76-127.00  60.00  200
 23  \w     76.00 104.20   0.30    0.50    --  111.50 -95.00  60.00   94
 24  \w     40.00  68.80   0.30    0.50    --  111.50 -95.00  60.00   96
 25  \w     40.00  65.20   0.30    0.50    --  111.50 -77.00  30.00   84
 26  \w     41.00  66.20   0.30    0.50    --  111.50 -61.00 120.00   84
 27  \w     42.00  69.00   0.30    0.50    --  111.50 -61.00 150.00   90
 28  \w     46.00  71.80   0.30    0.50    --  111.50 -77.00-180.00   86
 29  \w     41.00  69.20   0.30    0.50    --  111.50 -61.00-150.00   94
 30  \w     96.00 151.20   0.30    0.50    --  111.50 125.00 -30.00  184
 31  \w     82.00 169.00   0.30    0.50    --  111.50 144.00 -54.00  290
 32  \w     94.00 178.00   0.30    0.50    --  111.50 127.00 136.00  280
 33  \w    -88.00 -19.00   0.30    0.50    --  -90.00 127.00 136.00  230
 34  \w   -121.00 -73.00   0.30    0.50    --  -48.76-127.00  60.00  160
 35  \w   -141.00-115.80   0.30    0.50    --  -90.00-127.00  60.00   84
 36  \w   -121.00 -73.00   0.30    0.50    --  -48.76-125.00 -90.00  160
 37  \w   -121.00 -61.00   0.30    0.50    --  -48.76-144.00-107.00  200
 38  \w   -153.00 -60.00   0.30    0.50    --  -90.00-144.00-107.00  310
;
_diffrn_measurement_device 'four-circle diffractometer'
_diffrn_measurement_device_type 'XtaLAB Synergy, Dualflex, HyPix'
_diffrn_measurement_method '\w scans'
_diffrn_orient_matrix_type 'CrysAlisPro convention (1999,Acta A55,543-557)'
_diffrn_orient_matrix_UB_11 0.1123936000
_diffrn_orient_matrix_UB_12 -0.0073935000
_diffrn_orient_matrix_UB_13 0.2319603000
_diffrn_orient_matrix_UB_21 0.0026654000
_diffrn_orient_matrix_UB_22 0.0490082000
_diffrn_orient_matrix_UB_23 0.0368014000
_diffrn_orient_matrix_UB_31 -0.2174472000
_diffrn_orient_matrix_UB_32 -0.0032375000
_diffrn_orient_matrix_UB_33 0.0284012000
_diffrn_radiation_monochromator mirror
_diffrn_radiation_probe x-ray
_diffrn_radiation_type 'Cu K\a'
_diffrn_radiation_wavelength 1.54184
_diffrn_reflns_av_R_equivalents 0.0289
_diffrn_reflns_av_unetI/netI 0.0207
_diffrn_reflns_Laue_measured_fraction_full 1.000
_diffrn_reflns_Laue_measured_fraction_max 0.989
_diffrn_reflns_limit_h_max 5
_diffrn_reflns_limit_h_min -8
_diffrn_reflns_limit_k_max 38
_diffrn_reflns_limit_k_min -39
_diffrn_reflns_limit_l_max 8
_diffrn_reflns_limit_l_min -8
_diffrn_reflns_number 16633
_diffrn_reflns_point_group_measured_fraction_full 1.000
_diffrn_reflns_point_group_measured_fraction_max 0.989
_diffrn_reflns_theta_full 67.684
_diffrn_reflns_theta_max 79.301
_diffrn_reflns_theta_min 2.850
_diffrn_source 'micro-focus sealed X-ray tube'
_diffrn_source_type 'PhotonJet (Cu) X-ray Source'
_exptl_absorpt_coefficient_mu 4.296
_exptl_absorpt_correction_T_max 1.00000
_exptl_absorpt_correction_T_min 0.84756
_exptl_absorpt_correction_type multi-scan
_exptl_absorpt_process_details
;
CrysAlisPro 1.171.41.106a (Rigaku Oxford Diffraction, 2021)
Empirical absorption correction using spherical harmonics,
implemented in SCALE3 ABSPACK scaling algorithm.
;
_exptl_crystal_colour 'clear colourless'
_exptl_crystal_density_diffrn 1.727
_exptl_crystal_density_method 'not measured'
_exptl_crystal_description needle
_exptl_crystal_F_000 712
_exptl_crystal_size_max 0.08
_exptl_crystal_size_mid 0.005
_exptl_crystal_size_min 0.004
_refine_diff_density_max 0.426
_refine_diff_density_min -0.511
_refine_diff_density_rms 0.070
_refine_ls_extinction_method none
_refine_ls_goodness_of_fit_ref 1.101
_refine_ls_hydrogen_treatment refall
_refine_ls_matrix_type full
_refine_ls_number_parameters 246
_refine_ls_number_reflns 2906
_refine_ls_number_restraints 0
_refine_ls_restrained_S_all 1.101
_refine_ls_R_factor_all 0.0257
_refine_ls_R_factor_gt 0.0247
_refine_ls_shift/su_max 0.001
_refine_ls_shift/su_mean 0.000
_refine_ls_structure_factor_coef Fsqd
_refine_ls_weighting_details 'w=1/[\s^2^(Fo^2^)+(0.0384P)^2^+0.8365P] where P=(Fo^2^+2Fc^2^)/3'
_refine_ls_weighting_scheme calc
_refine_ls_wR_factor_gt 0.0675
_refine_ls_wR_factor_ref 0.0681
_reflns_Friedel_coverage 0.000
_reflns_number_gt 2758
_reflns_number_total 2906
_reflns_threshold_expression 'I > 2\s(I)'
_cod_data_source_file d1ob01871j2.cif
_cod_data_source_block 9c
_cod_depositor_comments 'Adding full bibliography for 7158373--7158374.cif.'
_cod_original_cell_volume 1354.43(2)
_cod_database_code 7158373
_shelx_shelxl_version_number 2018/3
_chemical_oxdiff_formula 'C15 H13 Br N O4'
_shelx_space_group_comment
;
The symmetry employed for this shelxl refinement is uniquely defined
by the following loop, which should always be used as a source of
symmetry information in preference to the above space-group names.
They are only intended as comments.
;
_shelx_estimated_absorpt_t_max 0.983
_shelx_estimated_absorpt_t_min 0.725
_reflns_odcompleteness_completeness 99.66
_reflns_odcompleteness_iscentric 1
_reflns_odcompleteness_theta 77.17
_olex2_refinement_description
;
;
_olex2_submission_special_instructions 'No special instructions were received'
_oxdiff_exptl_absorpt_empirical_details
;
Empirical correction (ABSPACK) includes:
- Absorption correction using spherical harmonics
- Frame scaling
;
_oxdiff_exptl_absorpt_empirical_full_max 1.321
_oxdiff_exptl_absorpt_empirical_full_min 0.853

loop_
_space_group_symop_operation_xyz
'x, y, z'
'-x, y+1/2, -z+1/2'
'-x, -y, -z'
'x, -y-1/2, z-1/2'

loop_
_atom_site_label
_atom_site_type_symbol
_atom_site_fract_x
_atom_site_fract_y
_atom_site_fract_z
_atom_site_U_iso_or_equiv
_atom_site_adp_type
_atom_site_occupancy
_atom_site_site_symmetry_order
_atom_site_calc_flag
_atom_site_refinement_flags_posn
_atom_site_refinement_flags_adp
_atom_site_refinement_flags_occupancy
_atom_site_disorder_assembly
_atom_site_disorder_group
Br1 Br -0.00515(3) 0.22932(2) 0.21597(3) 0.01767(8) Uani 1 1 d . . . . .
N1 N 0.8364(2) 0.46085(5) 0.5834(2) 0.0125(3) Uani 1 1 d . . . . .
H1 H 0.900(4) 0.4847(9) 0.614(4) 0.028(6) Uiso 1 1 d . . . . .
C1 C 0.8283(2) 0.44316(5) 0.4051(2) 0.0124(3) Uani 1 1 d . . . . .
O1 O 0.91346(19) 0.46097(4) 0.29221(18) 0.0150(2) Uani 1 1 d . . . . .
C2 C 0.7148(3) 0.40070(5) 0.3468(3) 0.0136(3) Uani 1 1 d . . . . .
H2A H 0.824(4) 0.3779(7) 0.407(4) 0.019(5) Uiso 1 1 d . . . . .
H2B H 0.662(3) 0.3997(7) 0.196(3) 0.012(5) Uiso 1 1 d . . . . .
C3 C 0.5344(2) 0.39581(5) 0.4327(2) 0.0111(3) Uani 1 1 d . . . . .
H3 H 0.439(3) 0.4201(7) 0.384(3) 0.008(5) Uiso 1 1 d . . . . .
C4 C 0.6324(2) 0.39925(5) 0.6696(2) 0.0112(3) Uani 1 1 d . . . . .
O2 O 0.7670(2) 0.36332(4) 0.74602(19) 0.0159(2) Uani 1 1 d . . . . .
H2 H 0.863(4) 0.3733(9) 0.842(5) 0.034(7) Uiso 1 1 d . . . . .
C5 C 0.7549(2) 0.44255(5) 0.7324(2) 0.0110(3) Uani 1 1 d . . . . .
O3 O 0.93032(18) 0.43592(4) 0.91713(18) 0.0143(2) Uani 1 1 d . . . . .
H3A H 0.908(4) 0.4449(9) 1.016(4) 0.031(7) Uiso 1 1 d . . . . .
C6 C 0.5907(3) 0.47257(6) 0.7749(2) 0.0138(3) Uani 1 1 d . . . . .
O4 O 0.6054(2) 0.51164(4) 0.78027(19) 0.0186(3) Uani 1 1 d . . . . .
C7 C 0.4321(3) 0.44475(6) 0.8116(3) 0.0165(3) Uani 1 1 d . . . . .
H7 H 0.332(4) 0.4547(8) 0.862(4) 0.027(6) Uiso 1 1 d . . . . .
C8 C 0.4607(3) 0.40363(6) 0.7675(2) 0.0146(3) Uani 1 1 d . . . . .
C9 C 0.3474(3) 0.36526(7) 0.8065(3) 0.0218(4) Uani 1 1 d . . . . .
H9A H 0.265(5) 0.3511(11) 0.690(5) 0.054(9) Uiso 1 1 d . . . . .
H9B H 0.254(5) 0.3725(9) 0.876(5) 0.044(8) Uiso 1 1 d . . . . .
H9C H 0.446(5) 0.3461(10) 0.890(5) 0.052(9) Uiso 1 1 d . . . . .
C10 C 0.4063(3) 0.35493(5) 0.3608(2) 0.0117(3) Uani 1 1 d . . . . .
C11 C 0.5018(3) 0.31447(6) 0.3783(3) 0.0158(3) Uani 1 1 d . . . . .
H11 H 0.653(4) 0.3119(8) 0.426(4) 0.021(6) Uiso 1 1 d . . . . .
C12 C 0.3817(3) 0.27691(6) 0.3311(3) 0.0173(3) Uani 1 1 d . . . . .
H12 H 0.447(3) 0.2492(8) 0.348(3) 0.018(5) Uiso 1 1 d . . . . .
C13 C 0.1619(3) 0.28019(6) 0.2627(3) 0.0148(3) Uani 1 1 d . . . . .
C14 C 0.0616(3) 0.32001(6) 0.2316(3) 0.0136(3) Uani 1 1 d . . . . .
H14 H -0.079(3) 0.3222(7) 0.186(3) 0.009(5) Uiso 1 1 d . . . . .
C15 C 0.1849(3) 0.35714(5) 0.2815(2) 0.0132(3) Uani 1 1 d . . . . .
H15 H 0.122(3) 0.3848(8) 0.265(3) 0.019(5) Uiso 1 1 d . . . . .

loop_
_atom_site_aniso_label
_atom_site_aniso_U_11
_atom_site_aniso_U_22
_atom_site_aniso_U_33
_atom_site_aniso_U_23
_atom_site_aniso_U_13
_atom_site_aniso_U_12
Br1 0.02322(12) 0.01317(12) 0.01646(12) -0.00308(6) 0.00665(8) -0.00733(6)
N1 0.0159(6) 0.0108(7) 0.0116(6) -0.0016(5) 0.0057(5) -0.0041(5)
C1 0.0117(7) 0.0123(8) 0.0127(7) -0.0001(6) 0.0037(6) 0.0000(6)
O1 0.0193(6) 0.0153(6) 0.0134(5) -0.0023(4) 0.0094(5) -0.0047(5)
C2 0.0163(7) 0.0134(8) 0.0124(8) -0.0028(6) 0.0065(6) -0.0040(6)
C3 0.0126(7) 0.0100(7) 0.0107(7) 0.0005(6) 0.0039(6) -0.0014(6)
C4 0.0129(7) 0.0088(7) 0.0118(7) 0.0001(6) 0.0043(6) -0.0001(6)
O2 0.0170(6) 0.0122(6) 0.0144(6) 0.0017(5) 0.0003(5) 0.0021(5)
C5 0.0125(7) 0.0117(7) 0.0090(7) 0.0002(6) 0.0038(6) -0.0013(6)
O3 0.0147(5) 0.0178(6) 0.0089(5) -0.0017(5) 0.0023(4) 0.0007(4)
C6 0.0163(8) 0.0151(8) 0.0095(7) -0.0004(6) 0.0036(6) 0.0020(6)
O4 0.0264(6) 0.0128(6) 0.0175(6) -0.0001(5) 0.0087(5) 0.0026(5)
C7 0.0154(7) 0.0206(9) 0.0154(8) -0.0011(7) 0.0075(6) 0.0006(7)
C8 0.0143(7) 0.0203(9) 0.0094(7) -0.0001(6) 0.0043(6) -0.0030(7)
C9 0.0255(9) 0.0251(10) 0.0176(9) -0.0026(8) 0.0111(8) -0.0119(8)
C10 0.0147(7) 0.0108(7) 0.0092(7) -0.0008(6) 0.0038(6) -0.0014(6)
C11 0.0147(8) 0.0131(8) 0.0175(8) -0.0009(6) 0.0028(6) 0.0008(6)
C12 0.0191(8) 0.0108(8) 0.0203(9) -0.0004(6) 0.0048(7) 0.0011(7)
C13 0.0195(8) 0.0125(7) 0.0130(8) -0.0027(6) 0.0065(6) -0.0048(6)
C14 0.0114(7) 0.0155(8) 0.0132(7) -0.0014(6) 0.0033(6) -0.0014(6)
C15 0.0156(7) 0.0121(8) 0.0121(7) 0.0001(6) 0.0053(6) 0.0015(6)

loop_
_atom_type_symbol
_atom_type_description
_atom_type_scat_dispersion_real
_atom_type_scat_dispersion_imag
_atom_type_scat_source
C C 0.0181 0.0091 'International Tables Vol C Tables 4.2.6.8 and 6.1.1.4'
H H 0.0000 0.0000 'International Tables Vol C Tables 4.2.6.8 and 6.1.1.4'
Br Br -0.6763 1.2805 'International Tables Vol C Tables 4.2.6.8 and 6.1.1.4'
N N 0.0311 0.0180 'International Tables Vol C Tables 4.2.6.8 and 6.1.1.4'
O O 0.0492 0.0322 'International Tables Vol C Tables 4.2.6.8 and 6.1.1.4'

loop_
_geom_angle_atom_site_label_1
_geom_angle_atom_site_label_2
_geom_angle_atom_site_label_3
_geom_angle
_geom_angle_site_symmetry_1
_geom_angle_site_symmetry_3
_geom_angle_publ_flag
C1 N1 H1 116.7(18) . . ?
C1 N1 C5 126.67(14) . . ?
C5 N1 H1 116.6(18) . . ?
N1 C1 C2 117.58(14) . . ?
O1 C1 N1 121.21(15) . . ?
O1 C1 C2 121.20(15) . . ?
C1 C2 H2A 106.1(13) . . ?
C1 C2 H2B 106.2(12) . . ?
C1 C2 C3 112.13(14) . . ?
H2A C2 H2B 111.6(18) . . ?
C3 C2 H2A 109.2(13) . . ?
C3 C2 H2B 111.5(12) . . ?
C2 C3 H3 107.6(12) . . ?
C2 C3 C4 107.70(13) . . ?
C4 C3 H3 107.5(12) . . ?
C10 C3 C2 112.93(13) . . ?
C10 C3 H3 107.8(12) . . ?
C10 C3 C4 113.02(13) . . ?
C3 C4 C5 110.25(13) . . ?
O2 C4 C3 108.95(13) . . ?
O2 C4 C5 111.53(13) . . ?
O2 C4 C8 112.54(13) . . ?
C8 C4 C3 111.62(13) . . ?
C8 C4 C5 101.81(13) . . ?
C4 O2 H2 103.4(19) . . ?
N1 C5 C4 115.67(13) . . ?
N1 C5 C6 111.79(13) . . ?
O3 C5 N1 107.53(13) . . ?
O3 C5 C4 108.68(13) . . ?
O3 C5 C6 109.72(13) . . ?
C6 C5 C4 103.34(12) . . ?
C5 O3 H3A 112.3(19) . . ?
O4 C6 C5 123.39(15) . . ?
O4 C6 C7 129.85(16) . . ?
C7 C6 C5 106.72(14) . . ?
C6 C7 H7 123.2(16) . . ?
C8 C7 C6 110.61(15) . . ?
C8 C7 H7 126.2(16) . . ?
C7 C8 C4 111.98(15) . . ?
C7 C8 C9 126.69(16) . . ?
C9 C8 C4 121.33(16) . . ?
C8 C9 H9A 114(2) . . ?
C8 C9 H9B 112.0(18) . . ?
C8 C9 H9C 109.1(19) . . ?
H9A C9 H9B 105(3) . . ?
H9A C9 H9C 109(3) . . ?
H9B C9 H9C 107(3) . . ?
C11 C10 C3 122.17(14) . . ?
C11 C10 C15 118.19(15) . . ?
C15 C10 C3 119.59(15) . . ?
C10 C11 H11 120.4(14) . . ?
C12 C11 C10 121.48(16) . . ?
C12 C11 H11 118.1(14) . . ?
C11 C12 H12 121.4(14) . . ?
C13 C12 C11 118.69(16) . . ?
C13 C12 H12 119.9(13) . . ?
C12 C13 Br1 119.52(14) . . ?
C14 C13 Br1 119.17(13) . . ?
C14 C13 C12 121.30(16) . . ?
C13 C14 H14 121.5(14) . . ?
C13 C14 C15 118.93(15) . . ?
C15 C14 H14 119.5(14) . . ?
C10 C15 H15 117.5(14) . . ?
C14 C15 C10 121.21(16) . . ?
C14 C15 H15 121.3(14) . . ?

loop_
_geom_bond_atom_site_label_1
_geom_bond_atom_site_label_2
_geom_bond_distance
_geom_bond_site_symmetry_2
_geom_bond_publ_flag
Br1 C13 1.8971(17) . ?
N1 H1 0.84(3) . ?
N1 C1 1.337(2) . ?
N1 C5 1.442(2) . ?
C1 O1 1.246(2) . ?
C1 C2 1.505(2) . ?
C2 H2A 1.00(2) . ?
C2 H2B 0.98(2) . ?
C2 C3 1.530(2) . ?
C3 H3 0.97(2) . ?
C3 C4 1.549(2) . ?
C3 C10 1.516(2) . ?
C4 O2 1.4168(19) . ?
C4 C5 1.556(2) . ?
C4 C8 1.531(2) . ?
O2 H2 0.81(3) . ?
C5 O3 1.4240(19) . ?
C5 C6 1.546(2) . ?
O3 H3A 0.80(3) . ?
C6 O4 1.215(2) . ?
C6 C7 1.459(2) . ?
C7 H7 0.92(3) . ?
C7 C8 1.341(3) . ?
C8 C9 1.486(2) . ?
C9 H9A 0.92(4) . ?
C9 H9B 0.94(3) . ?
C9 H9C 0.93(3) . ?
C10 C11 1.395(2) . ?
C10 C15 1.396(2) . ?
C11 H11 0.96(2) . ?
C11 C12 1.389(2) . ?
C12 H12 0.96(2) . ?
C12 C13 1.388(2) . ?
C13 C14 1.387(2) . ?
C14 H14 0.89(2) . ?
C14 C15 1.390(2) . ?
C15 H15 0.94(2) . ?

loop_
_geom_hbond_atom_site_label_D
_geom_hbond_atom_site_label_H
_geom_hbond_atom_site_label_A
_geom_hbond_distance_DH
_geom_hbond_distance_HA
_geom_hbond_distance_DA
_geom_hbond_angle_DHA
_geom_hbond_site_symmetry_A
_geom_hbond_publ_flag
N1 H1 O1 0.84(3) 2.06(3) 2.9047(19) 174(2) 3_766 yes
O2 H2 O3 0.81(3) 2.02(3) 2.6039(18) 128(3) . yes
O3 H3A O1 0.80(3) 1.97(3) 2.7550(17) 167(3) 1_556 yes

loop_
_geom_torsion_atom_site_label_1
_geom_torsion_atom_site_label_2
_geom_torsion_atom_site_label_3
_geom_torsion_atom_site_label_4
_geom_torsion
_geom_torsion_site_symmetry_1
_geom_torsion_site_symmetry_2
_geom_torsion_site_symmetry_3
_geom_torsion_site_symmetry_4
_geom_torsion_publ_flag
Br1 C13 C14 C15 174.96(12) . . . . ?
N1 C1 C2 C3 30.3(2) . . . . ?
N1 C5 C6 O4 -36.7(2) . . . . ?
N1 C5 C6 C7 145.29(14) . . . . ?
C1 N1 C5 C4 -4.3(2) . . . . ?
C1 N1 C5 O3 117.28(17) . . . . ?
C1 N1 C5 C6 -122.24(17) . . . . ?
C1 C2 C3 C4 -59.35(17) . . . . ?
C1 C2 C3 C10 175.15(13) . . . . ?
O1 C1 C2 C3 -150.45(15) . . . . ?
C2 C3 C4 O2 -66.26(16) . . . . ?
C2 C3 C4 C5 56.45(16) . . . . ?
C2 C3 C4 C8 168.84(13) . . . . ?
C2 C3 C10 C11 51.4(2) . . . . ?
C2 C3 C10 C15 -131.05(16) . . . . ?
C3 C4 C5 N1 -26.53(18) . . . . ?
C3 C4 C5 O3 -147.55(13) . . . . ?
C3 C4 C5 C6 95.96(14) . . . . ?
C3 C4 C8 C7 -98.54(17) . . . . ?
C3 C4 C8 C9 82.06(19) . . . . ?
C3 C10 C11 C12 173.41(16) . . . . ?
C3 C10 C15 C14 -174.07(15) . . . . ?
C4 C3 C10 C11 -71.1(2) . . . . ?
C4 C3 C10 C15 106.38(17) . . . . ?
C4 C5 C6 O4 -161.76(15) . . . . ?
C4 C5 C6 C7 20.24(16) . . . . ?
O2 C4 C5 N1 94.65(16) . . . . ?
O2 C4 C5 O3 -26.36(17) . . . . ?
O2 C4 C5 C6 -142.86(13) . . . . ?
O2 C4 C8 C7 138.58(15) . . . . ?
O2 C4 C8 C9 -40.8(2) . . . . ?
C5 N1 C1 O1 -176.44(15) . . . . ?
C5 N1 C1 C2 2.8(2) . . . . ?
C5 C4 C8 C7 19.06(18) . . . . ?
C5 C4 C8 C9 -160.33(15) . . . . ?
C5 C6 C7 C8 -9.11(19) . . . . ?
O3 C5 C6 O4 82.48(19) . . . . ?
O3 C5 C6 C7 -95.52(15) . . . . ?
C6 C7 C8 C4 -6.6(2) . . . . ?
C6 C7 C8 C9 172.75(16) . . . . ?
O4 C6 C7 C8 173.06(17) . . . . ?
C8 C4 C5 N1 -145.11(14) . . . . ?
C8 C4 C5 O3 93.87(14) . . . . ?
C8 C4 C5 C6 -22.62(15) . . . . ?
C10 C3 C4 O2 59.19(17) . . . . ?
C10 C3 C4 C5 -178.10(13) . . . . ?
C10 C3 C4 C8 -65.71(18) . . . . ?
C10 C11 C12 C13 0.9(3) . . . . ?
C11 C10 C15 C14 3.5(2) . . . . ?
C11 C12 C13 Br1 -175.53(13) . . . . ?
C11 C12 C13 C14 3.1(3) . . . . ?
C12 C13 C14 C15 -3.7(3) . . . . ?
C13 C14 C15 C10 0.3(2) . . . . ?
C15 C10 C11 C12 -4.1(3) . . . . ?
